data_2005320
loop_
_publ_author_name
'Swenson, D. C.'
'Morken, P. A.'
'Burton, D. J.'

_publ_section_title
;
 C~20~H~10~F~8~, a Divinyl Acetylene
;
_journal_issue 9
_journal_name_full 'Acta Crystallographica Section C'
_journal_page_first 2349
_journal_page_last 2351
_journal_paper_doi 10.1107/S0108270196004441
_journal_volume 52
_journal_year 1996
_chemical_formula_sum 'C20 H10 F8'
_chemical_formula_weight 402.29
_chemical_name_systematic ' ?'
_space_group_IT_number 14
_space_group_name_Hall '-P 2yn'
_space_group_name_H-M_alt 'P 1 21/n 1'
_symmetry_cell_setting monoclinic
_symmetry_space_group_name_Hall '-P 2yn'
_symmetry_space_group_name_H-M 'P 1 21/n 1'
_atom_type_scat_source IntTabIV
_cell_angle_alpha 90.00
_cell_angle_beta 109.14(1)
_cell_angle_gamma 90.00
_cell_formula_units_Z 4
_cell_length_a 9.748(2)
_cell_length_b 19.080(3)
_cell_length_c 9.955(2)
_cell_measurement_reflns_used 22
_cell_measurement_temperature 291
_cell_measurement_theta_max 39
_cell_measurement_theta_min 19
_cell_volume 1749.2(6)
_computing_cell_refinement CAD-4
_computing_data_collection 'CAD-4 (Enraf-Nonius, 1977)'
_computing_data_reduction 'PROCESS MolEN (Fair, 1990)'
_computing_molecular_graphics 'ORTEPII (Johnson, 1976)'
_computing_publication_material 'CIF VAX MolEN'
_computing_structure_refinement 'LSFM MolEN'
_computing_structure_solution 'direct methods (MULTAN; Main et al., 1980)'
_diffrn_ambient_temperature 291
_diffrn_measurement_device Enraf_Nonius_CAD4
_diffrn_measurement_method \q/2\q
_diffrn_radiation_type CuK\a
_diffrn_radiation_wavelength 1.54184
_diffrn_reflns_av_R_equivalents 0.039
_diffrn_reflns_limit_h_max 11
_diffrn_reflns_limit_h_min -11
_diffrn_reflns_limit_k_max 23
_diffrn_reflns_limit_k_min -23
_diffrn_reflns_limit_l_max 0
_diffrn_reflns_limit_l_min -12
_diffrn_reflns_number 7137
_diffrn_reflns_theta_max 70.0
_diffrn_reflns_theta_min 2.0
_diffrn_standards_decay_% 2.01
_diffrn_standards_interval_time 240
_diffrn_standards_number 4
_exptl_absorpt_coefficient_mu 1.307
_exptl_absorpt_correction_T_max 0.9985
_exptl_absorpt_correction_T_min 0.9303
_exptl_absorpt_correction_type 'empirical, from 3 \y scans (MolEN; Fair, 1990)'
_exptl_crystal_colour colorless
_exptl_crystal_density_diffrn 1.53
_exptl_crystal_density_meas ?
_exptl_crystal_description 'needle, c axis along needle direction'
_exptl_crystal_F_000 808
_exptl_crystal_size_max 0.45
_exptl_crystal_size_mid 0.15
_exptl_crystal_size_min 0.10
_refine_diff_density_max 0.15
_refine_diff_density_min -0.16
_refine_ls_abs_structure_details
;
?
;
_refine_ls_extinction_method none
_refine_ls_goodness_of_fit_obs 1.46
_refine_ls_hydrogen_treatment 'H atoms riding, U = 1.3 x U(bonding atom)'
_refine_ls_matrix_type full
_refine_ls_number_parameters 307
_refine_ls_number_reflns 2114
_refine_ls_number_restraints 0
_refine_ls_R_factor_all 0.078
_refine_ls_R_factor_obs 0.050
_refine_ls_shift/esd_max 0.077
_refine_ls_structure_factor_coef F
_refine_ls_weighting_scheme sigma
_refine_ls_wR_factor_obs 0.076
_reflns_number_observed 2114
_reflns_number_total 2690
_reflns_observed_criterion >2.0\s(I)
_cod_data_source_file bk1151.cif
_cod_data_source_block C20F10F8
_cod_depositor_comments
;
The following automatic conversions were performed:

'_exptl_crystal_density_meas' value 'not measured' was changed to '?'
- the value is perceived as not measured.

Automatic conversion script
Id: cif_fix_values 3008 2015-01-20 13:52:24Z robertas 
;
_cod_original_cell_volume 1749.0(10)
_cod_original_sg_symbol_H-M 'P 21/n '
_cod_database_code 2005320

loop_
_space_group_symop_id
_space_group_symop_operation_xyz
1 x,y,z
2 -x+1/2,y+1/2,-z+1/2
3 -x,-y,-z
4 x+1/2,-y+1/2,z+1/2

loop_
_atom_site_aniso_label
_atom_site_aniso_U_11
_atom_site_aniso_U_22
_atom_site_aniso_U_33
_atom_site_aniso_U_12
_atom_site_aniso_U_13
_atom_site_aniso_U_23
C1 0.0650(10) 0.0520(10) 0.085(2) 0.0020(10) 0.0100(10) 0.0140(10)
C2 0.0560(10) 0.0428(9) 0.0600(10) -0.0029(8) 0.0080(10) -0.0010(8)
C3 0.0500(10) 0.0391(8) 0.0580(10) -0.0026(7) 0.0155(8) -0.0058(7)
C4 0.0540(10) 0.0367(8) 0.0620(10) -0.0009(7) 0.0158(9) -0.0038(7)
C5 0.0560(10) 0.0387(8) 0.0580(10) 0.0001(8) 0.0142(9) -0.0045(7)
C6 0.0550(10) 0.0411(9) 0.0590(10) -0.0036(8) 0.0149(9) -0.0079(8)
C7 0.0660(10) 0.0460(10) 0.0690(10) 0.0000(9) 0.0050(10) -0.0094(9)
C8 0.092(2) 0.0590(10) 0.068(2) 0.0140(10) 0.0060(10) 0.0030(10)
C9 0.0560(10) 0.0386(8) 0.0500(10) -0.0047(7) 0.0150(8) -0.0057(7)
C10 0.0550(10) 0.0450(9) 0.0630(10) -0.0022(8) 0.0110(10) 0.0013(8)
C11 0.0670(10) 0.0470(10) 0.0750(10) 0.0068(9) 0.0130(10) 0.0043(9)
C12 0.082(2) 0.0400(10) 0.078(2) 0.0010(10) 0.0150(10) 0.0065(9)
C13 0.0770(10) 0.0470(10) 0.084(2) -0.0170(10) 0.0200(10) 0.0010(10)
C14 0.0590(10) 0.0463(9) 0.0670(10) -0.0059(9) 0.0130(10) 0.0005(9)
C15 0.0460(10) 0.0422(9) 0.0590(10) -0.0032(7) 0.0139(8) -0.0065(8)
C16 0.0730(10) 0.0470(10) 0.0600(10) -0.0039(9) 0.0150(10) -0.0098(9)
C17 0.080(2) 0.0450(10) 0.085(2) -0.0050(10) 0.0190(10) -0.0162(9)
C18 0.0720(10) 0.0450(10) 0.0810(10) -0.0018(9) 0.0230(10) 0.0018(9)
C19 0.0770(10) 0.0540(10) 0.0670(10) 0.0000(10) 0.0210(10) 0.0062(9)
C20 0.0670(10) 0.0467(9) 0.0600(10) -0.0043(9) 0.0170(10) -0.0088(8)
F1A 0.095(2) 0.0520(10) 0.184(4) -0.0130(10) -0.044(2) 0.038(2)
F1B 0.141(3) 0.099(2) 0.093(2) 0.035(2) 0.051(2) 0.0390(10)
F1C 0.101(2) 0.078(2) 0.205(3) 0.0500(10) 0.092(2) 0.056(2)
F1D 0.184(2) 0.074(2) 0.183(2) -0.002(2) 0.133(2) 0.025(2)
F1E 0.125(3) 0.080(2) 0.202(4) -0.012(2) -0.098(2) 0.041(2)
F1F 0.148(3) 0.0480(10) 0.105(2) 0.0330(10) 0.041(2) 0.0090(10)
F2 0.0758(9) 0.0570(6) 0.0719(9) -0.0075(6) -0.0102(8) -0.0036(6)
F7 0.0780(10) 0.0653(7) 0.1040(10) 0.0007(7) -0.0254(9) -0.0157(7)
F8A 0.130(2) 0.0589(9) 0.122(2) -0.0110(10) 0.0010(10) 0.0191(9)
F8B 0.147(2) 0.0940(10) 0.0850(10) 0.0110(10) -0.0120(10) 0.0160(10)
F8C 0.283(2) 0.1050(10) 0.283(2) 0.1130(10) 0.2140(10) 0.0810(10)
F8D 0.047(4) 0.070(5) 0.109(8) 0.024(3) -0.027(5) -0.016(5)
F8E 0.198(9) 0.053(3) 0.084(5) 0.077(4) -0.085(6) -0.046(3)
F8F 0.369(5) 0.111(7) 0.438(6) 0.098(5) 0.395(3) 0.104(5)

loop_
_atom_site_label
_atom_site_occupancy
_atom_site_fract_x
_atom_site_fract_y
_atom_site_fract_z
_atom_site_U_iso_or_equiv
_atom_site_thermal_displace_type
_atom_site_calc_flag
C1 1.0 0.2955(3) -0.0305(1) 0.0422(3) 0.141(2) Uaniso ?
C2 1.0 0.2610(2) 0.0440(1) -0.0082(3) 0.111(1) Uaniso ?
C3 1.0 0.1555(2) 0.06761(9) -0.1213(2) 0.099(1) Uaniso ?
C4 1.0 0.0531(2) 0.01972(9) -0.2116(2) 0.103(1) Uaniso ?
C5 1.0 -0.0374(2) -0.01702(9) -0.2910(2) 0.104(1) Uaniso ?
C6 1.0 -0.1403(2) -0.06484(9) -0.3807(2) 0.106(1) Uaniso ?
C7 1.0 -0.2484(3) -0.0409(1) -0.4908(3) 0.130(2) Uaniso ?
C8 1.0 -0.2824(3) 0.0340(1) -0.5410(3) 0.156(2) Uaniso ?
C9 1.0 0.1349(2) 0.14358(9) -0.1607(2) 0.097(1) Uaniso ?
C10 1.0 -0.0039(2) 0.1701(1) -0.2206(3) 0.112(1) Uaniso ?
C11 1.0 -0.0256(3) 0.2405(1) -0.2569(3) 0.130(2) Uaniso ?
C12 1.0 0.0931(3) 0.2844(1) -0.2341(3) 0.139(2) Uaniso ?
C13 1.0 0.2309(3) 0.2583(1) -0.1759(3) 0.142(2) Uaniso ?
C14 1.0 0.2533(3) 0.1881(1) -0.1390(3) 0.119(1) Uaniso ?
C15 1.0 -0.1227(2) -0.14073(9) -0.3400(2) 0.100(1) Uaniso ?
C16 1.0 -0.1549(3) -0.1932(1) -0.4439(3) 0.123(1) Uaniso ?
C17 1.0 -0.1387(3) -0.2631(1) -0.4034(3) 0.144(2) Uaniso ?
C18 1.0 -0.0906(3) -0.2809(1) -0.2623(3) 0.133(2) Uaniso ?
C19 1.0 -0.0567(3) -0.2296(1) -0.1590(3) 0.134(2) Uaniso ?
C20 1.0 -0.0721(3) -0.1594(1) -0.1996(3) 0.117(1) Uaniso ?
F1A 0.5 0.1984(4) -0.0746(1) -0.0045(5) 0.263(3) Uaniso ?
F1B 0.5 0.3083(5) -0.0326(2) 0.1862(4) 0.215(3) Uaniso ?
F1C 0.5 0.4199(3) -0.0497(2) 0.0454(5) 0.235(2) Uaniso ?
F1D 0.5 0.1931(4) -0.0587(2) 0.0750(4) 0.258(3) Uaniso ?
F1E 0.5 0.4158(5) -0.0384(2) 0.1300(6) 0.344(3) Uaniso ?
F1F 0.5 0.2880(4) -0.0724(1) -0.0738(4) 0.200(3) Uaniso ?
F2 1.0 0.3524(2) 0.08790(6) 0.0843(2) 0.153(1) Uaniso ?
F7 1.0 -0.3513(2) -0.08365(7) -0.5725(2) 0.192(1) Uaniso ?
F8A 0.85 -0.1664(3) 0.07264(9) -0.5154(3) 0.227(2) Uaniso ?
F8B 0.85 -0.3367(3) 0.0360(1) -0.6802(3) 0.242(2) Uaniso ?
F8C 0.85 -0.3649(3) 0.0641(1) -0.4865(3) 0.39(2) Uaniso ?
F8D 0.15 -0.421(1) 0.0400(4) -0.616(1) 0.175(2) Uaniso ?
F8E 0.15 -0.279(1) 0.0714(4) -0.430(1) 0.286(8) Uaniso ?
F8F 0.15 -0.188(1) 0.0654(6) -0.578(1) 0.48(1) Uaniso ?
H10 1.0 -0.085(5) 0.140(2) -0.237(5) 0.15 Uiso calc
H11 1.0 -0.1212 0.2584 -0.2970 0.15 Uiso calc
H12 1.0 0.0789 0.3325 -0.2588 0.18 Uiso calc
H13 1.0 0.3119 0.2886 -0.1607 0.18 Uiso calc
H14 1.0 0.3492 0.1704 -0.0990 0.15 Uiso calc
H16 1.0 -0.1876 -0.1809 -0.5418 0.15 Uiso calc
H17 1.0 -0.1610 -0.2987 -0.4738 0.18 Uiso calc
H18 1.0 -0.0804 -0.3289 -0.2354 0.15 Uiso calc
H19 1.0 -0.0233 -0.2420 -0.0611 0.15 Uiso calc
H20 1.0 -0.0470 -0.1239 -0.1287 0.15 Uiso calc

loop_
_geom_angle_atom_site_label_1
_geom_angle_atom_site_label_2
_geom_angle_atom_site_label_3
_geom_angle
C2 C1 F1A 117.1(3)
C2 C1 F1B 107.6(3)
C2 C1 F1C 113.1(4)
C2 C1 F1D 112.1(4)
C2 C1 F1E 114.3(4)
C2 C1 F1F 108.7(3)
F1A C1 F1B 99.5(6)
F1A C1 F1C 115.2(6)
F1B C1 F1C 101.8(5)
F1D C1 F1E 114.6(7)
F1D C1 F1F 98.0(5)
F1E C1 F1F 107.6(7)
C1 C2 C3 128.9(2)
C1 C2 F2 109.5(2)
C3 C2 F2 121.6(2)
C2 C3 C4 120.1(2)
C2 C3 C9 123.4(2)
C4 C3 C9 116.5(2)
C3 C4 C5 176.1(2)
C4 C5 C6 176.2(2)
C5 C6 C7 120.0(2)
C5 C6 C15 116.9(2)
C7 C6 C15 123.1(2)
C6 C7 C8 128.8(2)
C6 C7 F7 121.6(2)
C8 C7 F7 109.6(2)
C7 C8 F8A 112.8(3)
C7 C8 F8B 110.2(3)
C7 C8 F8C 113.2(3)
C7 C8 F8D 110.0(7)
C7 C8 F8E 107.0(10)
C7 C8 F8F 116.0(10)
F8A C8 F8B 102.3(4)
F8A C8 F8C 107.2(4)
F8B C8 F8C 110.6(5)
F8D C8 F8E 99.0(10)
F8D C8 F8F 121.(2)
F8E C8 F8F 100.(2)
C3 C9 C10 119.7(2)
C3 C9 C14 121.1(2)
C10 C9 C14 119.2(2)
C9 C10 C11 120.6(2)
C10 C11 C12 119.6(2)
C11 C12 C13 120.0(2)
C12 C13 C14 120.6(2)
C9 C14 C13 119.9(2)
C6 C15 C16 120.9(2)
C6 C15 C20 120.0(2)
C16 C15 C20 119.2(2)
C15 C16 C17 119.7(3)
C16 C17 C18 120.4(2)
C17 C18 C19 120.4(2)
C18 C19 C20 119.3(3)
C15 C20 C19 121.1(2)

loop_
_geom_bond_atom_site_label_1
_geom_bond_atom_site_label_2
_geom_bond_distance
C1 C2 1.508(3)
C1 F1A 1.237(6)
C1 F1B 1.398(6)
C1 F1C 1.257(6)
C1 F1D 1.267(7)
C1 F1E 1.220(7)
C1 F1F 1.386(5)
C2 C3 1.329(3)
C2 F2 1.344(3)
C3 C4 1.432(3)
C3 C9 1.498(3)
C4 C5 1.199(3)
C5 C6 1.431(3)
C6 C7 1.328(4)
C6 C15 1.498(3)
C7 C8 1.513(4)
C7 F7 1.342(3)
C8 F8A 1.303(5)
C8 F8B 1.312(4)
C8 F8C 1.248(5)
C8 F8D 1.320(10)
C8 F8E 1.31(2)
C8 F8F 1.25(3)
C9 C10 1.383(3)
C9 C14 1.392(3)
C10 C11 1.389(3)
C11 C12 1.385(4)
C12 C13 1.370(4)
C13 C14 1.387(3)
C15 C16 1.399(3)
C15 C20 1.367(4)
C16 C17 1.387(3)
C17 C18 1.370(4)
C18 C19 1.379(4)
C19 C20 1.393(3)

loop_
_geom_torsion_atom_site_label_1
_geom_torsion_atom_site_label_2
_geom_torsion_atom_site_label_3
_geom_torsion_atom_site_label_4
_geom_torsion
_geom_torsion_publ_flag
F1A C1 C2 C3 -18.5(5) no
F1A C1 C2 F2 158.9(3) no
F1B C1 C2 C3 -129.5(3) no
F1B C1 C2 F2 47.9(3) no
F1C C1 C2 C3 118.9(4) no
F1C C1 C2 F2 -63.7(3) no
F1D C1 C2 C3 -62.8(4) no
F1D C1 C2 F2 114.6(3) no
F1E C1 C2 C3 164.7(4) no
F1E C1 C2 F2 -18.0(4) no
F1F C1 C2 C3 44.5(4) no
F1F C1 C2 F2 -138.2(3) no
C1 C2 C3 C4 2.0(4) yes
C1 C2 C3 C9 -178.9(2) yes
F2 C2 C3 C4 -175.2(2) yes
F2 C2 C3 C9 4.0(4) yes
C2 C3 C4 C5 169(4) yes
C9 C3 C4 C5 -10(4) yes
C2 C3 C9 C10 -144.7(2) yes
C2 C3 C9 C14 35.8(3) yes
C4 C3 C9 C10 34.5(3) yes
C4 C3 C9 C14 -145.0(2) yes
C3 C4 C5 C6 -175(3) yes
C4 C5 C6 C7 -177(4) yes
C4 C5 C6 C15 6(4) yes
C5 C6 C7 C8 0.5(4) yes
C5 C6 C7 F7 -176.3(2) yes
C15 C6 C7 C8 177.7(3) yes
C15 C6 C7 F7 0.9(4) yes
C5 C6 C15 C16 -144.9(2) yes
C5 C6 C15 C20 33.9(3) yes
C7 C6 C15 C16 37.8(4) yes
C7 C6 C15 C20 -143.4(3) yes
C6 C7 C8 F8A 31.6(4) no
C6 C7 C8 F8B 145.3(3) no
F7 C7 C8 F8A -151.2(2) no
F7 C7 C8 F8B -37.6(4) no
C3 C9 C10 C11 179.5(2) no
C14 C9 C10 C11 -1.0(4) no
C3 C9 C14 C13 -179.7(2) no
C10 C9 C14 C13 0.8(4) no
C9 C10 C11 C12 0.7(4) no
C10 C11 C12 C13 -0.1(4) no
C11 C12 C13 C14 -0.1(4) no
C12 C13 C14 C9 -0.2(4) no
C6 C15 C16 C17 -179.5(2) no
C20 C15 C16 C17 1.6(4) no
C6 C15 C20 C19 179.1(2) no
C16 C15 C20 C19 -2.1(4) no
C15 C16 C17 C18 -0.4(4) no
C16 C17 C18 C19 -0.4(4) no
C17 C18 C19 C20 0.0(4) no
C18 C19 C20 C15 1.3(4) no
